data_7247863
loop_
_publ_author_name
'Tichotov&#xe1;, Mark&#xe9;ta Christou'
'Tu&#x10d;kov&#xe1;, Lucie'
'Kocek, Hugo'
'R&#x16f;&#x17e;i&#x10d;ka, Ale&#x161;'
'Straka, Michal'
'Proch&#xe1;zkov&#xe1;, Eli&#x161;ka'

_publ_section_title
;
 Exploring the impact of alignment media on RDC analysis of
 phosphorus-containing compounds: a molecular docking approach.
;
_journal_issue 3
_journal_name_full 'Physical chemistry chemical physics : PCCP'
_journal_page_first 2016
_journal_page_last 2024
_journal_paper_doi 10.1039/d3cp04099b
_journal_volume 26
_journal_year 2024
_chemical_absolute_configuration rmad
_chemical_formula_moiety 'C16 H21 O3 P'
_chemical_formula_sum 'C16 H21 O3 P'
_chemical_formula_weight 292.30
_space_group_crystal_system monoclinic
_space_group_IT_number 4
_space_group_name_Hall 'P 2yb'
_space_group_name_H-M_alt 'P 1 21 1'
_atom_sites_solution_hydrogens geom
_audit_creation_method SHELXL-2018/3
_audit_update_record
;
2023-08-11 deposited with the CCDC.	2023-12-12 downloaded from the CCDC.
;
_cell_angle_alpha 90
_cell_angle_beta 114.772(3)
_cell_angle_gamma 90
_cell_formula_units_Z 2
_cell_length_a 10.2898(10)
_cell_length_b 6.9020(6)
_cell_length_c 11.6872(9)
_cell_measurement_reflns_used 29459
_cell_measurement_temperature 150(2)
_cell_measurement_theta_max 27.5
_cell_measurement_theta_min 1
_cell_volume 753.65(12)
_computing_cell_refinement 'APEX4 v2021.4-1 (Bruker AXS)'
_computing_data_collection 'Bruker Instrument Service vV6.2.3'
_computing_data_reduction 'SAINT V8.40B (Bruker AXS Inc., 2019)'
_computing_molecular_graphics 'Bruker SHELXTL'
_computing_publication_material 'Bruker SHELXTL'
_computing_structure_refinement 'SHELXL-2019/1 (Sheldrick, 2019)'
_computing_structure_solution 'SHELXT 2018/2 (Sheldrick, 2014)'
_diffrn_ambient_temperature 150(2)
_diffrn_detector_area_resol_mean 10.4167
_diffrn_measured_fraction_theta_full 0.991
_diffrn_measured_fraction_theta_max 0.983
_diffrn_measurement_device_type 'Bruker D8 - Venture'
_diffrn_measurement_method '\f and \w scans to fill the Ewald sphere'
_diffrn_radiation_type MoK\a
_diffrn_radiation_wavelength 0.71073
_diffrn_reflns_av_R_equivalents 0.0655
_diffrn_reflns_av_unetI/netI 0.0303
_diffrn_reflns_Laue_measured_fraction_full 0.991
_diffrn_reflns_Laue_measured_fraction_max 0.983
_diffrn_reflns_limit_h_max 12
_diffrn_reflns_limit_h_min -12
_diffrn_reflns_limit_k_max 8
_diffrn_reflns_limit_k_min -8
_diffrn_reflns_limit_l_max 14
_diffrn_reflns_limit_l_min -14
_diffrn_reflns_number 29459
_diffrn_reflns_point_group_measured_fraction_full 0.993
_diffrn_reflns_point_group_measured_fraction_max 0.983
_diffrn_reflns_theta_full 25.242
_diffrn_reflns_theta_max 25.849
_diffrn_reflns_theta_min 3.521
_diffrn_source 'sealed X-ray tube'
_exptl_absorpt_coefficient_mu 0.187
_exptl_absorpt_correction_T_max 0.7457
_exptl_absorpt_correction_T_min 0.6431
_exptl_absorpt_correction_type multi-scan
_exptl_absorpt_process_details
;
SADABS-2016/2 - Bruker AXS area detector
scaling and absorption correction
;
_exptl_crystal_colour colourless
_exptl_crystal_density_diffrn 1.288
_exptl_crystal_description block
_exptl_crystal_F_000 312
_exptl_crystal_size_max 0.222
_exptl_crystal_size_mid 0.181
_exptl_crystal_size_min 0.133
_refine_diff_density_max 0.374
_refine_diff_density_min -0.265
_refine_diff_density_rms 0.072
_refine_ls_abs_structure_details
;
 Flack x determined using 1197 quotients [(I+)-(I-)]/[(I+)+(I-)]
 (Parsons, Flack and Wagner, Acta Cryst. B69 (2013) 249-259).
;
_refine_ls_abs_structure_Flack 0.01(3)
_refine_ls_extinction_method none
_refine_ls_goodness_of_fit_ref 1.093
_refine_ls_hydrogen_treatment constr
_refine_ls_matrix_type full
_refine_ls_number_parameters 179
_refine_ls_number_reflns 2874
_refine_ls_number_restraints 1
_refine_ls_restrained_S_all 1.093
_refine_ls_R_factor_all 0.0408
_refine_ls_R_factor_gt 0.0375
_refine_ls_shift/su_max 0.000
_refine_ls_shift/su_mean 0.000
_refine_ls_structure_factor_coef Fsqd
_refine_ls_weighting_details 'w=1/[\s^2^(Fo^2^)+(0.0709P)^2^+0.0529P] where P=(Fo^2^+2Fc^2^)/3'
_refine_ls_weighting_scheme calc
_refine_ls_wR_factor_gt 0.0979
_refine_ls_wR_factor_ref 0.1013
_reflns_Friedel_coverage 0.836
_reflns_Friedel_fraction_full 0.995
_reflns_Friedel_fraction_max 0.982
_reflns_number_gt 2709
_reflns_number_total 2874
_reflns_threshold_expression 'I > 2\s(I)'
_cod_data_source_file d3cp04099b2.cif
_cod_data_source_block ar230606P1a
_cod_depositor_comments 'Adding full bibliography for 7247861--7247864.cif.'
_cod_original_sg_symbol_H-M 'P 21'
_cod_database_code 7247863
_shelx_shelxl_version_number 2018/3
_shelx_space_group_comment
;
The symmetry employed for this shelxl refinement is uniquely defined
by the following loop, which should always be used as a source of
symmetry information in preference to the above space-group names.
They are only intended as comments.
;
_shelx_estimated_absorpt_t_min 0.960
_shelx_estimated_absorpt_t_max 0.976
_exptl_absorpt_special_details
;
The ratio of minimum to maximum
apparent transmission was 0.862
;

loop_
_space_group_symop_operation_xyz
'x, y, z'
'-x, y+1/2, -z'

loop_
_atom_site_label
_atom_site_type_symbol
_atom_site_fract_x
_atom_site_fract_y
_atom_site_fract_z
_atom_site_U_iso_or_equiv
_atom_site_adp_type
_atom_site_occupancy
_atom_site_site_symmetry_order
_atom_site_calc_flag
_atom_site_refinement_flags_posn
_atom_site_refinement_flags_adp
_atom_site_refinement_flags_occupancy
_atom_site_disorder_assembly
_atom_site_disorder_group
P1 P 0.17418(6) 0.72181(11) 0.33576(5) 0.0303(2) Uani 1 1 d . . . . .
O1 O 0.1285(3) 0.9104(3) 0.2752(2) 0.0469(6) Uani 1 1 d . . . . .
O2 O 0.0807(2) 0.5436(3) 0.26229(19) 0.0346(5) Uani 1 1 d . . . . .
O3 O 0.3240(2) 0.6466(3) 0.34608(17) 0.0361(5) Uani 1 1 d . . . . .
C1 C 0.3209(3) 0.4530(4) 0.2929(2) 0.0309(6) Uani 1 1 d . . . . .
C2 C 0.1606(3) 0.3844(4) 0.2398(2) 0.0305(5) Uani 1 1 d . . . . .
H2A H 0.154465 0.268784 0.288789 0.037 Uiso 1 1 calc R U . . .
C3 C 0.0908(3) 0.3342(4) 0.0986(3) 0.0375(6) Uani 1 1 d . . . . .
H3A H 0.072778 0.192976 0.088932 0.045 Uiso 1 1 calc R U . . .
H3B H -0.002841 0.400873 0.058734 0.045 Uiso 1 1 calc R U . . .
C4 C 0.1828(3) 0.3923(4) 0.0300(2) 0.0352(6) Uani 1 1 d . . . . .
H4A H 0.135454 0.378502 -0.063814 0.042 Uiso 1 1 calc R U . . .
C5 C 0.2503(3) 0.5928(4) 0.0786(2) 0.0330(6) Uani 1 1 d . . . . .
H5A H 0.191724 0.678129 0.106411 0.040 Uiso 1 1 calc R U . . .
H5B H 0.283652 0.661705 0.021565 0.040 Uiso 1 1 calc R U . . .
C6 C 0.3694(3) 0.4803(4) 0.1869(2) 0.0302(5) Uani 1 1 d . . . . .
H6A H 0.467925 0.534746 0.214088 0.036 Uiso 1 1 calc R U . . .
C7 C 0.4200(3) 0.3296(6) 0.4016(3) 0.0513(9) Uani 1 1 d . . . . .
H7A H 0.517289 0.382226 0.433647 0.077 Uiso 1 1 calc R U . . .
H7B H 0.419850 0.196406 0.372403 0.077 Uiso 1 1 calc R U . . .
H7C H 0.386975 0.330224 0.468967 0.077 Uiso 1 1 calc R U . . .
C8 C 0.3345(3) 0.3039(4) 0.0946(3) 0.0354(6) Uani 1 1 d . . . . .
C9 C 0.3506(5) 0.0956(5) 0.1424(4) 0.0525(9) Uani 1 1 d . . . . .
H9A H 0.314122 0.006507 0.070533 0.079 Uiso 1 1 calc R U . . .
H9B H 0.296133 0.078561 0.193251 0.079 Uiso 1 1 calc R U . . .
H9C H 0.451923 0.067965 0.194152 0.079 Uiso 1 1 calc R U . . .
C10 C 0.4180(4) 0.3215(5) 0.0124(3) 0.0430(7) Uani 1 1 d . . . . .
H10A H 0.383225 0.223987 -0.054695 0.065 Uiso 1 1 calc R U . . .
H10B H 0.520108 0.300643 0.064550 0.065 Uiso 1 1 calc R U . . .
H10C H 0.403663 0.451156 -0.025136 0.065 Uiso 1 1 calc R U . . .
C11 C 0.180(3) 0.708(3) 0.4913(14) 0.0362(19) Uani 0.59(2) 1 d G . P A 1
C12 C 0.169(2) 0.531(2) 0.5433(15) 0.050(2) Uani 0.59(2) 1 d G . P A 1
H12A H 0.164659 0.414562 0.499040 0.059 Uiso 0.59(2) 1 calc R U P A 1
C13 C 0.1631(19) 0.525(2) 0.6601(14) 0.063(3) Uani 0.59(2) 1 d G . P A 1
H13A H 0.155565 0.404472 0.695683 0.076 Uiso 0.59(2) 1 calc R U P A 1
C14 C 0.1688(15) 0.696(3) 0.7249(11) 0.060(4) Uani 0.59(2) 1 d G . P A 1
H14A H 0.165137 0.692262 0.804776 0.072 Uiso 0.59(2) 1 calc R U P A 1
C15 C 0.1799(18) 0.873(2) 0.6729(15) 0.060(3) Uani 0.59(2) 1 d G . P A 1
H15A H 0.183803 0.990143 0.717227 0.072 Uiso 0.59(2) 1 calc R U P A 1
C16 C 0.185(2) 0.879(2) 0.5561(16) 0.0454(18) Uani 0.59(2) 1 d G . P A 1
H16A H 0.192897 1.000237 0.520585 0.055 Uiso 0.59(2) 1 calc R U P A 1
C11' C 0.173(4) 0.739(4) 0.489(2) 0.0362(19) Uani 0.41(2) 1 d G . P A 2
C12' C 0.156(4) 0.576(3) 0.551(2) 0.050(2) Uani 0.41(2) 1 d G . P A 2
H12B H 0.141264 0.453021 0.511584 0.059 Uiso 0.41(2) 1 calc R U P A 2
C13' C 0.162(3) 0.594(3) 0.671(2) 0.063(3) Uani 0.41(2) 1 d G . P A 2
H13B H 0.150270 0.482728 0.714224 0.076 Uiso 0.41(2) 1 calc R U P A 2
C14' C 0.184(2) 0.775(3) 0.7293(16) 0.060(4) Uani 0.41(2) 1 d G . P A 2
H14B H 0.187319 0.786604 0.811589 0.072 Uiso 0.41(2) 1 calc R U P A 2
C15' C 0.200(3) 0.937(3) 0.667(2) 0.060(3) Uani 0.41(2) 1 d G . P A 2
H15B H 0.215364 1.060776 0.706315 0.072 Uiso 0.41(2) 1 calc R U P A 2
C16' C 0.195(3) 0.920(3) 0.546(2) 0.0454(18) Uani 0.41(2) 1 d G . P A 2
H16B H 0.206359 1.031074 0.503674 0.055 Uiso 0.41(2) 1 calc R U P A 2

loop_
_atom_site_aniso_label
_atom_site_aniso_U_11
_atom_site_aniso_U_22
_atom_site_aniso_U_33
_atom_site_aniso_U_23
_atom_site_aniso_U_13
_atom_site_aniso_U_12
P1 0.0314(3) 0.0325(3) 0.0300(3) 0.0005(3) 0.0158(2) -0.0036(3)
O1 0.0665(15) 0.0356(12) 0.0534(13) 0.0028(10) 0.0396(12) 0.0026(11)
O2 0.0235(9) 0.0368(11) 0.0402(10) -0.0015(8) 0.0102(8) -0.0015(8)
O3 0.0272(9) 0.0446(11) 0.0382(9) -0.0113(8) 0.0156(7) -0.0103(8)
C1 0.0244(12) 0.0330(13) 0.0329(12) 0.0039(11) 0.0096(10) -0.0005(10)
C2 0.0288(12) 0.0257(12) 0.0358(13) 0.0040(10) 0.0123(10) -0.0022(10)
C3 0.0327(14) 0.0346(15) 0.0403(15) -0.0053(11) 0.0104(11) -0.0094(11)
C4 0.0370(14) 0.0336(14) 0.0285(12) -0.0013(10) 0.0074(10) -0.0062(12)
C5 0.0373(14) 0.0280(13) 0.0303(12) 0.0040(10) 0.0109(11) -0.0003(11)
C6 0.0291(13) 0.0278(13) 0.0332(12) 0.0023(10) 0.0126(10) -0.0011(11)
C7 0.0344(15) 0.078(2) 0.0391(15) 0.0223(16) 0.0130(13) 0.0160(16)
C8 0.0411(16) 0.0264(13) 0.0415(15) -0.0001(11) 0.0201(13) -0.0021(12)
C9 0.070(2) 0.0280(15) 0.074(2) 0.0055(16) 0.0446(19) 0.0042(15)
C10 0.0542(18) 0.0340(15) 0.0488(17) -0.0049(13) 0.0293(15) -0.0036(13)
C11 0.023(2) 0.054(5) 0.0326(13) 0.002(3) 0.0130(13) -0.003(4)
C12 0.046(4) 0.066(6) 0.039(2) 0.008(4) 0.0199(18) -0.008(5)
C13 0.052(2) 0.099(9) 0.038(3) 0.019(6) 0.018(2) -0.012(7)
C14 0.036(3) 0.115(11) 0.0303(17) 0.003(5) 0.0155(19) -0.004(6)
C15 0.043(5) 0.098(9) 0.039(3) -0.013(6) 0.018(3) 0.008(6)
C16 0.041(3) 0.062(6) 0.039(3) -0.002(4) 0.0225(17) 0.004(4)
C11' 0.023(2) 0.054(5) 0.0326(13) 0.002(3) 0.0130(13) -0.003(4)
C12' 0.046(4) 0.066(6) 0.039(2) 0.008(4) 0.0199(18) -0.008(5)
C13' 0.052(2) 0.099(9) 0.038(3) 0.019(6) 0.018(2) -0.012(7)
C14' 0.036(3) 0.115(11) 0.0303(17) 0.003(5) 0.0155(19) -0.004(6)
C15' 0.043(5) 0.098(9) 0.039(3) -0.013(6) 0.018(3) 0.008(6)
C16' 0.041(3) 0.062(6) 0.039(3) -0.002(4) 0.0225(17) 0.004(4)

loop_
_atom_type_symbol
_atom_type_description
_atom_type_scat_dispersion_real
_atom_type_scat_dispersion_imag
_atom_type_scat_source
C C 0.0033 0.0016 'International Tables Vol C Tables 4.2.6.8 and 6.1.1.4'
H H 0.0000 0.0000 'International Tables Vol C Tables 4.2.6.8 and 6.1.1.4'
P P 0.1023 0.0942 'International Tables Vol C Tables 4.2.6.8 and 6.1.1.4'
O O 0.0106 0.0060 'International Tables Vol C Tables 4.2.6.8 and 6.1.1.4'

loop_
_geom_angle_atom_site_label_1
_geom_angle_atom_site_label_2
_geom_angle_atom_site_label_3
_geom_angle
_geom_angle_site_symmetry_1
_geom_angle_site_symmetry_3
_geom_angle_publ_flag
O1 P1 O2 115.58(12) . . ?
O1 P1 O3 115.72(12) . . ?
O2 P1 O3 97.96(11) . . ?
O1 P1 C11' 106.7(9) . . ?
O2 P1 C11' 109.7(9) . . ?
O3 P1 C11' 111.0(11) . . ?
O1 P1 C11 113.8(6) . . ?
O2 P1 C11 105.3(6) . . ?
O3 P1 C11 106.8(8) . . ?
C2 O2 P1 115.07(16) . . ?
C1 O3 P1 114.74(16) . . ?
O3 C1 C7 105.6(2) . . ?
O3 C1 C6 105.9(2) . . ?
C7 C1 C6 114.5(2) . . ?
O3 C1 C2 105.9(2) . . ?
C7 C1 C2 112.9(2) . . ?
C6 C1 C2 111.2(2) . . ?
O2 C2 C3 108.5(2) . . ?
O2 C2 C1 106.2(2) . . ?
C3 C2 C1 115.6(2) . . ?
C4 C3 C2 113.0(2) . . ?
C3 C4 C5 108.9(2) . . ?
C3 C4 C8 111.1(2) . . ?
C5 C4 C8 88.1(2) . . ?
C4 C5 C6 86.09(19) . . ?
C1 C6 C5 107.9(2) . . ?
C1 C6 C8 113.8(2) . . ?
C5 C6 C8 87.3(2) . . ?
C9 C8 C10 107.5(3) . . ?
C9 C8 C4 118.9(3) . . ?
C10 C8 C4 112.1(3) . . ?
C9 C8 C6 121.5(3) . . ?
C10 C8 C6 110.0(2) . . ?
C4 C8 C6 85.5(2) . . ?
C12 C11 C16 120.0 . . ?
C12 C11 P1 120.9(9) . . ?
C16 C11 P1 118.9(9) . . ?
C13 C12 C11 120.0 . . ?
C14 C13 C12 120.0 . . ?
C15 C14 C13 120.0 . . ?
C14 C15 C16 120.0 . . ?
C15 C16 C11 120.0 . . ?
C12' C11' C16' 120.0 . . ?
C12' C11' P1 121.5(14) . . ?
C16' C11' P1 118.4(13) . . ?
C13' C12' C11' 120.0 . . ?
C14' C13' C12' 120.0 . . ?
C13' C14' C15' 120.0 . . ?
C16' C15' C14' 120.0 . . ?
C15' C16' C11' 120.0 . . ?

loop_
_geom_bond_atom_site_label_1
_geom_bond_atom_site_label_2
_geom_bond_distance
_geom_bond_site_symmetry_2
_geom_bond_publ_flag
P1 O1 1.462(2) . ?
P1 O2 1.576(2) . ?
P1 O3 1.582(2) . ?
P1 C11' 1.795(16) . ?
P1 C11 1.798(11) . ?
O2 C2 1.461(3) . ?
O3 C1 1.469(3) . ?
C1 C7 1.515(4) . ?
C1 C6 1.529(3) . ?
C1 C2 1.572(3) . ?
C2 C3 1.538(4) . ?
C3 C4 1.529(4) . ?
C4 C5 1.546(4) . ?
C4 C8 1.547(4) . ?
C5 C6 1.551(4) . ?
C6 C8 1.565(4) . ?
C8 C9 1.526(4) . ?
C8 C10 1.538(4) . ?
C11 C12 1.3900 . ?
C11 C16 1.3900 . ?
C12 C13 1.3900 . ?
C13 C14 1.3900 . ?
C14 C15 1.3900 . ?
C15 C16 1.3900 . ?
C11' C12' 1.3900 . ?
C11' C16' 1.3900 . ?
C12' C13' 1.3900 . ?
C13' C14' 1.3900 . ?
C14' C15' 1.3900 . ?
C15' C16' 1.3900 . ?
